data_4320482
loop_
_publ_author_name
'Chang Tong Yang'
'Boujemaa Moubaraki'
'Keith S. Murray'
'John D. Ranford'
'Jagadese Jayapurandara Vittal'

_publ_contact_author
;
      Associate Professor Jagadese J. Vittal
      Department of Chemistry
      National University of Singapore
      3 Science Drive 3
      SINGAPORE 117543
;
_publ_contact_author_email chmjjv@nus.edu.sg
_publ_contact_author_fax '(65) 779 1691'
_publ_contact_author_phone '(65) 874 2975'
_publ_section_title
;
 Interconversion of a Monomer and Two Coordination Polymers of a
 Copper(II)-Reduced Schiff Base Ligand-1,10-Phenanthroline Complex Based
 on Hydrogen- and Coordinative-Bonding
;
_journal_name_full 'Inorganic Chemistry'
_journal_page_first 5934
_journal_page_last 5941
_journal_paper_doi 10.1021/ic010479b
_journal_volume 40
_journal_year 2001
_chemical_formula_sum 'C32 H40 Cl2 Cu3 N4 O19'
_chemical_formula_weight 1046.20
_chemical_name_systematic
;
  ?
;
_space_group_IT_number 2
_symmetry_cell_setting triclinic
_symmetry_space_group_name_Hall '-P 1'
_symmetry_space_group_name_H-M 'P -1'
_atom_sites_solution_hydrogens geom
_atom_sites_solution_primary direct
_atom_sites_solution_secondary difmap
_audit_creation_method SHELXL-97
_cell_angle_alpha 84.993(1)
_cell_angle_beta 89.411(1)
_cell_angle_gamma 67.414(1)
_cell_formula_units_Z 2
_cell_length_a 12.0353(5)
_cell_length_b 12.2848(5)
_cell_length_c 15.3185(6)
_cell_measurement_reflns_used 3348
_cell_measurement_temperature 293(2)
_cell_measurement_theta_max 25.0
_cell_measurement_theta_min 2.06
_cell_volume 2082.51(15)
_computing_cell_refinement 'Bruker AXS, SAINT'
_computing_data_collection 'Bruker AXS, SMART'
_computing_data_reduction 'Bruker AXS, SAINT'
_computing_molecular_graphics 'Bruker AXS, SHELXTL'
_computing_publication_material 'Bruker AXS, SHELXTL'
_computing_structure_refinement 'SHELXL-97 (Sheldrick, 1997)'
_computing_structure_solution 'SHELXS-97 (Sheldrick, 1990)'
_diffrn_ambient_temperature 293(2)
_diffrn_measured_fraction_theta_full 0.937
_diffrn_measured_fraction_theta_max 0.937
_diffrn_measurement_device_type 'SMART CCD 3-circle diffractometer'
_diffrn_measurement_method '\w scans'
_diffrn_radiation_monochromator graphite
_diffrn_radiation_source 'fine-focus sealed tube'
_diffrn_radiation_type MoK\a
_diffrn_radiation_wavelength 0.71073
_diffrn_reflns_av_R_equivalents 0.0400
_diffrn_reflns_av_sigmaI/netI 0.1043
_diffrn_reflns_limit_h_max 13
_diffrn_reflns_limit_h_min -14
_diffrn_reflns_limit_k_max 12
_diffrn_reflns_limit_k_min -14
_diffrn_reflns_limit_l_max 11
_diffrn_reflns_limit_l_min -18
_diffrn_reflns_number 10287
_diffrn_reflns_theta_full 25.00
_diffrn_reflns_theta_max 25.00
_diffrn_reflns_theta_min 1.80
_exptl_absorpt_coefficient_mu 1.727
_exptl_absorpt_correction_T_max 0.9465
_exptl_absorpt_correction_T_min 0.7492
_exptl_absorpt_correction_type empirical
_exptl_absorpt_process_details 'sadabs (Sheldrick, 1996)'
_exptl_crystal_colour green
_exptl_crystal_density_diffrn 1.668
_exptl_crystal_density_meas ?
_exptl_crystal_density_method 'not measured'
_exptl_crystal_description 'thin needle, cut'
_exptl_crystal_F_000 1066
_exptl_crystal_size_max 0.2
_exptl_crystal_size_mid 0.08
_exptl_crystal_size_min 0.04
_refine_diff_density_max 0.795
_refine_diff_density_min -0.673
_refine_diff_density_rms 0.117
_refine_ls_extinction_coef 0.0017(6)
_refine_ls_extinction_expression Fc^*^=kFc[1+0.001xFc^2^\l^3^/sin(2\q)]^-1/4^
_refine_ls_extinction_method SHELXL
_refine_ls_goodness_of_fit_ref 1.045
_refine_ls_hydrogen_treatment mixed
_refine_ls_matrix_type full
_refine_ls_number_parameters 566
_refine_ls_number_reflns 6865
_refine_ls_number_restraints 98
_refine_ls_restrained_S_all 1.047
_refine_ls_R_factor_all 0.1363
_refine_ls_R_factor_gt 0.0803
_refine_ls_shift/su_max 0.000
_refine_ls_shift/su_mean 0.000
_refine_ls_structure_factor_coef Fsqd
_refine_ls_weighting_details 'calc w=1/[\s^2^(Fo^2^)+(0.0833P)^2^+6.4446P] where P=(Fo^2^+2Fc^2^)/3'
_refine_ls_weighting_scheme calc
_refine_ls_wR_factor_gt 0.1775
_refine_ls_wR_factor_ref 0.2060
_reflns_number_gt 4264
_reflns_number_total 6865
_reflns_threshold_expression >2sigma(I)
_cod_data_source_file ic010479b_2.cif
_cod_data_source_block compound1
_cod_depositor_comments
;
The following automatic conversions were performed:

'_exptl_crystal_density_meas' value 'not measured' was changed to '?'
- the value is perceived as not measured.

Automatic conversion script
Id: cif_fix_values 3008 2015-01-20 13:52:24Z robertas 
;
_cod_original_cell_volume 2082.5(2)
_cod_database_code 4320482

loop_
_symmetry_equiv_pos_as_xyz
'x, y, z'
'-x, -y, -z'

loop_
_atom_site_label
_atom_site_type_symbol
_atom_site_fract_x
_atom_site_fract_y
_atom_site_fract_z
_atom_site_U_iso_or_equiv
_atom_site_adp_type
_atom_site_occupancy
_atom_site_symmetry_multiplicity
_atom_site_calc_flag
_atom_site_refinement_flags
_atom_site_disorder_assembly
_atom_site_disorder_group
Cu1 Cu 0.00970(9) 0.47624(11) 0.40504(7) 0.0482(4) Uani 1 1 d . . .
O1 O -0.1100(5) 0.5555(5) 0.4889(4) 0.0450(15) Uani 1 1 d . . .
C1 C -0.2206(8) 0.6401(9) 0.4668(6) 0.046(2) Uani 1 1 d . . .
C2 C -0.2725(8) 0.7368(8) 0.5151(6) 0.051(3) Uani 1 1 d . . .
H2A H -0.2304 0.7459 0.5626 0.061 Uiso 1 1 calc R . .
C3 C -0.3871(9) 0.8202(9) 0.4928(7) 0.062(3) Uani 1 1 d . . .
H3 H -0.4212 0.8836 0.5266 0.074 Uiso 1 1 calc R . .
C4 C -0.4499(10) 0.8115(11) 0.4233(9) 0.076(4) Uani 1 1 d . . .
H4 H -0.5272 0.8670 0.4099 0.092 Uiso 1 1 calc R . .
C5 C -0.3976(9) 0.7194(12) 0.3728(7) 0.072(4) Uani 1 1 d . . .
H5 H -0.4392 0.7153 0.3232 0.086 Uiso 1 1 calc R . .
C6 C -0.2823(8) 0.6299(10) 0.3934(6) 0.054(3) Uani 1 1 d . . .
C7 C -0.2282(8) 0.5308(11) 0.3387(7) 0.067(3) Uani 1 1 d . . .
H7A H -0.2828 0.5391 0.2901 0.080 Uiso 1 1 calc R . .
H7B H -0.2156 0.4568 0.3732 0.080 Uiso 1 1 calc R . .
N1 N -0.1081(6) 0.5281(9) 0.3032(5) 0.062(2) Uani 1 1 d . . .
H1 H -0.1179 0.6032 0.2830 0.075 Uiso 1 1 calc R . .
C8 C -0.0655(9) 0.4552(12) 0.2345(7) 0.072(3) Uani 1 1 d . . .
H8A H -0.1304 0.4744 0.1915 0.086 Uiso 1 1 calc R . .
H8B H -0.0447 0.3736 0.2577 0.086 Uiso 1 1 calc R . .
C9 C 0.0390(8) 0.4647(9) 0.1901(6) 0.049(2) Uani 1 1 d . . .
H9A H 0.0161 0.5450 0.1632 0.059 Uiso 1 1 calc R . .
H9B H 0.0595 0.4125 0.1433 0.059 Uiso 1 1 calc R . .
C10 C 0.1496(7) 0.4353(7) 0.2469(6) 0.037(2) Uani 1 1 d . . .
O2 O 0.1472(5) 0.4266(5) 0.3286(4) 0.0414(15) Uani 1 1 d . . .
O3 O 0.2474(5) 0.4184(5) 0.2085(4) 0.0451(15) Uani 1 1 d . . .
Cu2 Cu 0.38445(9) 0.37887(9) 0.28938(7) 0.0390(3) Uani 1 1 d . . .
O4 O 0.4555(5) 0.5894(5) -0.0527(4) 0.0403(14) Uani 1 1 d . . .
C11 C 0.3662(8) 0.6774(8) -0.1018(6) 0.039(2) Uani 1 1 d . . .
C12 C 0.3157(8) 0.6542(8) -0.1740(6) 0.046(2) Uani 1 1 d . . .
H12 H 0.3431 0.5776 -0.1911 0.055 Uiso 1 1 calc R . .
C13 C 0.2235(8) 0.7448(9) -0.2217(6) 0.053(3) Uani 1 1 d . . .
H13 H 0.1906 0.7292 -0.2715 0.064 Uiso 1 1 calc R . .
C14 C 0.1808(8) 0.8575(9) -0.1955(7) 0.055(3) Uani 1 1 d . . .
H14 H 0.1186 0.9181 -0.2272 0.067 Uiso 1 1 calc R . .
C15 C 0.2299(8) 0.8798(8) -0.1231(7) 0.051(3) Uani 1 1 d . . .
H15 H 0.2001 0.9562 -0.1056 0.062 Uiso 1 1 calc R . .
C16 C 0.3235(7) 0.7915(8) -0.0742(5) 0.037(2) Uani 1 1 d . . .
C17 C 0.3759(9) 0.8151(7) 0.0059(6) 0.048(2) Uani 1 1 d . . .
H17A H 0.3406 0.8989 0.0139 0.057 Uiso 1 1 calc R . .
H17B H 0.4622 0.7920 0.0002 0.057 Uiso 1 1 calc R . .
N2 N 0.3503(7) 0.7450(6) 0.0836(5) 0.048(2) Uani 1 1 d . . .
H2 H 0.2704 0.7594 0.0802 0.058 Uiso 1 1 calc R . .
C18 C 0.3719(10) 0.7798(9) 0.1677(6) 0.061(3) Uani 1 1 d . . .
H18A H 0.3361 0.8655 0.1664 0.073 Uiso 1 1 calc R . .
H18B H 0.4580 0.7551 0.1775 0.073 Uiso 1 1 calc R . .
C19 C 0.3217(8) 0.7277(7) 0.2424(6) 0.041(2) Uani 1 1 d . . .
H19A H 0.2346 0.7610 0.2355 0.050 Uiso 1 1 calc R . .
H19B H 0.3414 0.7533 0.2962 0.050 Uiso 1 1 calc R . .
C20 C 0.3629(7) 0.5953(7) 0.2533(6) 0.035(2) Uani 1 1 d . . .
O5 O 0.4306(5) 0.5319(5) 0.1974(4) 0.0410(15) Uani 1 1 d . . .
O6 O 0.3306(5) 0.5475(5) 0.3182(4) 0.0435(15) Uani 1 1 d . . .
Cu3 Cu 0.43828(9) 0.57189(9) 0.07318(7) 0.0397(3) Uani 1 1 d D . .
N3 N 0.5249(6) 0.3214(7) 0.3725(5) 0.0419(18) Uani 1 1 d . . .
C21 C 0.5581(9) 0.3784(10) 0.4294(6) 0.055(3) Uani 1 1 d . . .
H21 H 0.5112 0.4580 0.4339 0.066 Uiso 1 1 calc R . .
C22 C 0.6603(10) 0.3241(11) 0.4826(7) 0.070(3) Uani 1 1 d . . .
H22 H 0.6830 0.3675 0.5206 0.083 Uiso 1 1 calc R . .
C23 C 0.7284(9) 0.2045(12) 0.4788(7) 0.067(3) Uani 1 1 d . . .
H23 H 0.7956 0.1661 0.5155 0.081 Uiso 1 1 calc R . .
C24 C 0.6953(8) 0.1439(9) 0.4202(7) 0.051(3) Uani 1 1 d . . .
C25 C 0.5918(7) 0.2044(8) 0.3676(6) 0.041(2) Uani 1 1 d . . .
C26 C 0.5552(8) 0.1474(8) 0.3042(6) 0.044(2) Uani 1 1 d . . .
C27 C 0.6209(9) 0.0292(8) 0.2918(7) 0.053(3) Uani 1 1 d . . .
C28 C 0.5828(11) -0.0202(10) 0.2240(8) 0.070(3) Uani 1 1 d . . .
H28 H 0.6256 -0.0982 0.2123 0.085 Uiso 1 1 calc R . .
C29 C 0.4820(11) 0.0490(9) 0.1760(8) 0.066(3) Uani 1 1 d . . .
H29 H 0.4556 0.0181 0.1309 0.079 Uiso 1 1 calc R . .
C30 C 0.4180(9) 0.1656(9) 0.1940(7) 0.052(3) Uani 1 1 d . . .
H30 H 0.3478 0.2105 0.1617 0.063 Uiso 1 1 calc R . .
N4 N 0.4541(6) 0.2143(6) 0.2555(5) 0.0426(18) Uani 1 1 d . . .
C31 C 0.7624(10) 0.0196(10) 0.4079(8) 0.067(3) Uani 1 1 d . . .
H31 H 0.8307 -0.0245 0.4424 0.081 Uiso 1 1 calc R . .
C32 C 0.7251(11) -0.0309(10) 0.3464(9) 0.078(4) Uani 1 1 d . . .
H32 H 0.7701 -0.1100 0.3390 0.094 Uiso 1 1 calc R . .
O7 O -0.0269(6) 0.3021(6) 0.4403(5) 0.074(2) Uani 1 1 d . . .
O8 O 0.2579(6) 0.5413(7) 0.0487(5) 0.069(2) Uani 1 1 d D . .
H81 H 0.198(3) 0.596(4) 0.023(5) 0.050 Uiso 1 1 d D . .
H82 H 0.236(4) 0.499(6) 0.087(4) 0.050 Uiso 1 1 d D . .
Cl1 Cl 0.7350(3) 0.7190(3) 0.0699(2) 0.0851(10) Uani 1 1 d D . .
O11 O 0.7865(9) 0.7312(8) 0.1467(6) 0.137(4) Uani 1 1 d D . .
O12 O 0.6693(9) 0.6452(9) 0.0880(7) 0.139(4) Uani 1 1 d D . .
O13 O 0.6592(10) 0.8279(8) 0.0336(7) 0.151(5) Uani 1 1 d D . .
O14 O 0.8240(10) 0.6641(11) 0.0127(8) 0.190(6) Uani 1 1 d D . .
Cl2 Cl 0.1582(3) 0.0617(3) 0.3079(2) 0.0796(9) Uani 1 1 d D . .
O15 O 0.1390(11) 0.1736(8) 0.2704(8) 0.173(6) Uani 1 1 d D . .
O16 O 0.2753(8) 0.0001(10) 0.3363(8) 0.178(6) Uani 1 1 d D . .
O17 O 0.0798(10) 0.0695(10) 0.3770(7) 0.163(5) Uani 1 1 d D . .
O18 O 0.1311(9) -0.0015(9) 0.2459(8) 0.166(6) Uani 1 1 d D . .
O9S O 0.0717(8) 0.6835(8) 0.3795(5) 0.094(3) Uani 1 1 d . . .
O10S O 0.9034(16) 0.8878(16) -0.0616(10) 0.093(5) Uani 0.50 1 d P . .
O11S O 0.0789(16) 0.8882(18) 0.0780(12) 0.099(6) Uani 0.50 1 d P . .
O12S O -0.0163(11) 0.8096(13) 0.2225(9) 0.086(6) Uani 0.50 1 d P . .
O13S O 0.0822(18) 0.772(2) 0.0682(13) 0.125(7) Uani 0.50 1 d P . .

loop_
_atom_site_aniso_label
_atom_site_aniso_U_11
_atom_site_aniso_U_22
_atom_site_aniso_U_33
_atom_site_aniso_U_23
_atom_site_aniso_U_13
_atom_site_aniso_U_12
Cu1 0.0299(6) 0.0759(9) 0.0373(7) -0.0182(6) 0.0038(5) -0.0160(6)
O1 0.027(3) 0.063(4) 0.040(4) -0.013(3) 0.003(3) -0.011(3)
C1 0.032(5) 0.061(6) 0.041(6) 0.002(5) 0.011(4) -0.015(5)
C2 0.043(6) 0.053(6) 0.048(6) 0.007(5) 0.009(5) -0.012(5)
C3 0.051(6) 0.057(7) 0.058(7) 0.006(6) 0.015(6) -0.003(5)
C4 0.043(6) 0.081(9) 0.075(9) 0.026(7) 0.014(6) 0.002(6)
C5 0.035(6) 0.119(11) 0.057(7) 0.020(7) -0.011(5) -0.030(7)
C6 0.029(5) 0.095(8) 0.036(5) -0.005(5) 0.011(4) -0.021(5)
C7 0.041(6) 0.120(10) 0.052(7) -0.026(7) 0.002(5) -0.040(6)
N1 0.036(4) 0.103(7) 0.052(5) -0.023(5) 0.000(4) -0.028(5)
C8 0.050(6) 0.130(11) 0.038(6) -0.009(7) -0.009(5) -0.036(7)
C9 0.042(5) 0.066(7) 0.036(5) -0.008(5) -0.002(4) -0.017(5)
C10 0.038(5) 0.032(5) 0.032(5) 0.003(4) 0.000(4) -0.006(4)
O2 0.026(3) 0.057(4) 0.035(4) -0.002(3) 0.003(3) -0.010(3)
O3 0.029(3) 0.063(4) 0.041(4) -0.010(3) 0.010(3) -0.014(3)
Cu2 0.0378(6) 0.0415(7) 0.0358(6) -0.0082(5) 0.0034(5) -0.0121(5)
O4 0.045(3) 0.037(3) 0.030(3) -0.005(3) 0.005(3) -0.005(3)
C11 0.041(5) 0.041(5) 0.030(5) 0.005(4) 0.001(4) -0.011(4)
C12 0.040(5) 0.044(6) 0.050(6) 0.001(5) 0.001(5) -0.013(4)
C13 0.048(6) 0.070(7) 0.047(6) 0.006(5) -0.005(5) -0.030(6)
C14 0.040(6) 0.051(7) 0.062(7) 0.013(5) -0.013(5) -0.006(5)
C15 0.047(6) 0.034(5) 0.060(7) 0.004(5) 0.001(5) -0.002(5)
C16 0.036(5) 0.040(5) 0.034(5) -0.005(4) 0.004(4) -0.011(4)
C17 0.055(6) 0.027(5) 0.054(6) 0.005(4) -0.001(5) -0.009(4)
N2 0.058(5) 0.035(4) 0.048(5) -0.001(4) -0.003(4) -0.014(4)
C18 0.081(8) 0.054(7) 0.051(7) -0.016(5) 0.007(6) -0.027(6)
C19 0.050(6) 0.040(5) 0.035(5) -0.012(4) 0.007(4) -0.017(4)
C20 0.033(5) 0.040(5) 0.035(5) -0.007(4) -0.001(4) -0.016(4)
O5 0.044(3) 0.036(3) 0.034(3) -0.007(3) 0.007(3) -0.004(3)
O6 0.047(4) 0.039(4) 0.041(4) -0.010(3) 0.008(3) -0.012(3)
Cu3 0.0453(7) 0.0341(6) 0.0327(6) -0.0057(5) 0.0066(5) -0.0070(5)
N3 0.039(4) 0.048(5) 0.034(4) -0.003(4) -0.002(3) -0.011(4)
C21 0.056(6) 0.069(7) 0.040(6) -0.012(5) 0.002(5) -0.024(6)
C22 0.068(8) 0.085(9) 0.053(7) -0.016(6) -0.010(6) -0.024(7)
C23 0.049(6) 0.102(10) 0.047(7) 0.016(6) -0.015(5) -0.029(7)
C24 0.045(6) 0.054(6) 0.047(6) 0.013(5) 0.006(5) -0.016(5)
C25 0.034(5) 0.044(6) 0.041(5) 0.012(4) 0.004(4) -0.015(4)
C26 0.043(5) 0.038(5) 0.049(6) 0.000(5) 0.012(5) -0.016(5)
C27 0.054(6) 0.039(6) 0.060(7) -0.002(5) 0.013(5) -0.012(5)
C28 0.078(8) 0.044(6) 0.088(9) -0.017(6) 0.031(7) -0.020(6)
C29 0.091(9) 0.043(6) 0.079(8) -0.025(6) 0.014(7) -0.038(6)
C30 0.049(6) 0.055(7) 0.057(7) -0.011(5) 0.003(5) -0.023(5)
N4 0.043(4) 0.040(4) 0.045(5) -0.006(4) 0.002(4) -0.016(4)
C31 0.053(7) 0.067(8) 0.063(8) 0.021(6) 0.000(6) -0.007(6)
C32 0.071(8) 0.050(7) 0.100(11) 0.001(7) 0.027(8) -0.010(6)
O7 0.064(5) 0.073(5) 0.095(6) -0.026(4) 0.024(4) -0.036(4)
O8 0.066(5) 0.087(6) 0.058(5) 0.012(4) 0.000(4) -0.038(4)
Cl1 0.072(2) 0.095(3) 0.075(2) -0.0222(19) -0.0109(17) -0.0148(19)
O11 0.149(9) 0.101(8) 0.131(9) -0.040(7) -0.059(8) -0.009(7)
O12 0.111(8) 0.153(10) 0.147(11) 0.017(8) -0.012(7) -0.050(8)
O13 0.190(12) 0.100(8) 0.144(10) 0.029(7) -0.083(9) -0.040(8)
O14 0.190(13) 0.232(15) 0.191(14) -0.128(12) 0.115(11) -0.108(12)
Cl2 0.073(2) 0.062(2) 0.082(2) -0.0125(17) -0.0058(17) -0.0005(16)
O15 0.199(13) 0.086(8) 0.195(14) 0.028(8) 0.013(11) -0.020(8)
O16 0.083(8) 0.200(13) 0.204(14) 0.017(10) -0.058(8) -0.010(8)
O17 0.154(11) 0.167(12) 0.145(12) -0.016(9) 0.049(9) -0.036(9)
O18 0.137(10) 0.124(9) 0.209(14) -0.109(9) -0.030(9) 0.001(7)
O9S 0.093(6) 0.098(6) 0.075(6) -0.002(5) 0.028(5) -0.023(5)
O10S 0.109(13) 0.123(15) 0.053(10) 0.000(10) -0.001(9) -0.052(12)
O11S 0.089(13) 0.094(14) 0.090(14) 0.005(11) 0.010(10) -0.012(11)
O12S 0.044(8) 0.085(11) 0.064(10) 0.060(8) 0.015(7) 0.032(7)
O13S 0.108(16) 0.15(2) 0.096(16) 0.012(15) 0.021(12) -0.032(15)

loop_
_atom_type_symbol
_atom_type_description
_atom_type_scat_dispersion_real
_atom_type_scat_dispersion_imag
_atom_type_scat_source
C C 0.0033 0.0016 'International Tables Vol C Tables 4.2.6.8 and 6.1.1.4'
H H 0.0000 0.0000 'International Tables Vol C Tables 4.2.6.8 and 6.1.1.4'
N N 0.0061 0.0033 'International Tables Vol C Tables 4.2.6.8 and 6.1.1.4'
O O 0.0106 0.0060 'International Tables Vol C Tables 4.2.6.8 and 6.1.1.4'
Cl Cl 0.1484 0.1585 'International Tables Vol C Tables 4.2.6.8 and 6.1.1.4'
Cu Cu 0.3201 1.2651 'International Tables Vol C Tables 4.2.6.8 and 6.1.1.4'

loop_
_geom_angle_atom_site_label_1
_geom_angle_atom_site_label_2
_geom_angle_atom_site_label_3
_geom_angle
_geom_angle_site_symmetry_1
_geom_angle_site_symmetry_3
_geom_angle_publ_flag
O1 Cu1 O2 164.9(3) . . ?
O1 Cu1 O1 79.0(2) . 2_566 ?
O2 Cu1 O1 93.5(2) . 2_566 ?
O1 Cu1 N1 94.1(3) . . ?
O2 Cu1 N1 92.4(3) . . ?
O1 Cu1 N1 172.4(3) 2_566 . ?
O1 Cu1 O7 89.3(3) . . ?
O2 Cu1 O7 104.0(2) . . ?
O1 Cu1 O7 90.8(3) 2_566 . ?
N1 Cu1 O7 92.5(3) . . ?
O1 Cu1 Cu1 39.66(17) . 2_566 ?
O2 Cu1 Cu1 131.57(18) . 2_566 ?
O1 Cu1 Cu1 39.38(16) 2_566 2_566 ?
N1 Cu1 Cu1 133.7(2) . 2_566 ?
O7 Cu1 Cu1 90.1(2) . 2_566 ?
C1 O1 Cu1 124.5(5) . . ?
C1 O1 Cu1 131.1(6) . 2_566 ?
Cu1 O1 Cu1 101.0(2) . 2_566 ?
O1 C1 C2 121.5(9) . . ?
O1 C1 C6 119.1(9) . . ?
C2 C1 C6 119.4(9) . . ?
C1 C2 C3 120.3(10) . . ?
C4 C3 C2 121.7(11) . . ?
C3 C4 C5 118.6(10) . . ?
C4 C5 C6 122.4(11) . . ?
C1 C6 C5 117.5(10) . . ?
C1 C6 C7 121.0(9) . . ?
C5 C6 C7 121.5(10) . . ?
C6 C7 N1 110.7(8) . . ?
C8 N1 C7 113.8(8) . . ?
C8 N1 Cu1 111.4(7) . . ?
C7 N1 Cu1 106.9(6) . . ?
N1 C8 C9 115.2(10) . . ?
C8 C9 C10 115.8(8) . . ?
O2 C10 O3 120.4(8) . . ?
O2 C10 C9 122.5(8) . . ?
O3 C10 C9 117.2(8) . . ?
C10 O2 Cu1 129.4(5) . . ?
C10 O3 Cu2 113.1(5) . . ?
O3 Cu2 N4 91.3(3) . . ?
O3 Cu2 N3 174.0(3) . . ?
N4 Cu2 N3 83.4(3) . . ?
O3 Cu2 O6 91.6(2) . . ?
N4 Cu2 O6 173.5(3) . . ?
N3 Cu2 O6 93.9(3) . . ?
C11 O4 Cu3 118.9(5) . . ?
C11 O4 Cu3 133.5(5) . 2_665 ?
Cu3 O4 Cu3 100.5(2) . 2_665 ?
O4 C11 C12 121.3(8) . . ?
O4 C11 C16 118.2(8) . . ?
C12 C11 C16 120.4(8) . . ?
C11 C12 C13 120.1(9) . . ?
C14 C13 C12 120.1(9) . . ?
C15 C14 C13 119.6(9) . . ?
C14 C15 C16 121.9(9) . . ?
C15 C16 C11 117.8(8) . . ?
C15 C16 C17 122.1(8) . . ?
C11 C16 C17 120.1(7) . . ?
C16 C17 N2 108.6(7) . . ?
C18 N2 C17 114.2(7) . . ?
C18 N2 Cu3 112.5(6) . . ?
C17 N2 Cu3 109.8(5) . . ?
N2 C18 C19 113.0(8) . . ?
C18 C19 C20 117.0(7) . . ?
O6 C20 O5 119.9(8) . . ?
O6 C20 C19 119.3(7) . . ?
O5 C20 C19 120.8(8) . . ?
C20 O5 Cu3 128.3(5) . . ?
C20 O6 Cu2 102.5(5) . . ?
O5 Cu3 O4 172.3(2) . . ?
O5 Cu3 O4 93.1(2) . 2_665 ?
O4 Cu3 O4 79.5(2) . 2_665 ?
O5 Cu3 N2 92.9(3) . . ?
O4 Cu3 N2 94.7(3) . . ?
O4 Cu3 N2 170.3(3) 2_665 . ?
O5 Cu3 O8 89.9(3) . . ?
O4 Cu3 O8 89.0(3) . . ?
O4 Cu3 O8 94.6(3) 2_665 . ?
N2 Cu3 O8 93.1(3) . . ?
O5 Cu3 Cu3 132.63(17) . 2_665 ?
O4 Cu3 Cu3 39.90(16) . 2_665 ?
O4 Cu3 Cu3 39.57(16) 2_665 2_665 ?
N2 Cu3 Cu3 134.2(2) . 2_665 ?
O8 Cu3 Cu3 92.3(2) . 2_665 ?
C21 N3 C25 118.7(8) . . ?
C21 N3 Cu2 129.9(7) . . ?
C25 N3 Cu2 111.4(6) . . ?
N3 C21 C22 122.3(10) . . ?
C21 C22 C23 119.3(10) . . ?
C24 C23 C22 119.1(10) . . ?
C23 C24 C25 118.6(10) . . ?
C23 C24 C31 124.0(10) . . ?
C25 C24 C31 117.4(10) . . ?
N3 C25 C24 121.8(9) . . ?
N3 C25 C26 116.9(8) . . ?
C24 C25 C26 121.2(9) . . ?
N4 C26 C27 122.2(9) . . ?
N4 C26 C25 116.7(8) . . ?
C27 C26 C25 121.1(9) . . ?
C26 C27 C28 118.0(10) . . ?
C26 C27 C32 116.9(10) . . ?
C28 C27 C32 125.1(11) . . ?
C29 C28 C27 118.5(10) . . ?
C28 C29 C30 120.5(10) . . ?
N4 C30 C29 121.9(10) . . ?
C30 N4 C26 118.9(8) . . ?
C30 N4 Cu2 129.6(7) . . ?
C26 N4 Cu2 111.5(6) . . ?
C32 C31 C24 119.5(10) . . ?
C31 C32 C27 124.0(11) . . ?
O13 Cl1 O14 110.9(7) . . ?
O13 Cl1 O11 109.7(6) . . ?
O14 Cl1 O11 109.7(7) . . ?
O13 Cl1 O12 109.7(6) . . ?
O14 Cl1 O12 107.3(7) . . ?
O11 Cl1 O12 109.5(6) . . ?
O16 Cl2 O15 112.5(7) . . ?
O16 Cl2 O18 108.1(6) . . ?
O15 Cl2 O18 108.8(7) . . ?
O16 Cl2 O17 110.6(7) . . ?
O15 Cl2 O17 109.5(6) . . ?
O18 Cl2 O17 107.2(7) . . ?

loop_
_geom_bond_atom_site_label_1
_geom_bond_atom_site_label_2
_geom_bond_distance
_geom_bond_site_symmetry_2
_geom_bond_publ_flag
Cu1 O1 1.943(6) . ?
Cu1 O2 1.947(5) . ?
Cu1 O1 1.954(6) 2_566 ?
Cu1 N1 2.007(8) . ?
Cu1 O7 2.362(7) . ?
Cu1 Cu1 3.006(2) 2_566 ?
O1 C1 1.361(10) . ?
O1 Cu1 1.954(6) 2_566 ?
C1 C2 1.386(13) . ?
C1 C6 1.396(13) . ?
C2 C3 1.390(13) . ?
C3 C4 1.347(16) . ?
C4 C5 1.368(16) . ?
C5 C6 1.418(14) . ?
C6 C7 1.471(14) . ?
C7 N1 1.528(12) . ?
N1 C8 1.404(12) . ?
C8 C9 1.463(13) . ?
C9 C10 1.504(12) . ?
C10 O2 1.249(9) . ?
C10 O3 1.262(9) . ?
O3 Cu2 1.953(6) . ?
Cu2 N4 1.983(7) . ?
Cu2 N3 1.987(7) . ?
Cu2 O6 2.007(6) . ?
O4 C11 1.368(9) . ?
O4 Cu3 1.939(5) . ?
O4 Cu3 1.953(5) 2_665 ?
C11 C12 1.371(12) . ?
C11 C16 1.397(11) . ?
C12 C13 1.389(12) . ?
C13 C14 1.374(13) . ?
C14 C15 1.360(13) . ?
C15 C16 1.395(12) . ?
C16 C17 1.485(12) . ?
C17 N2 1.506(11) . ?
N2 C18 1.449(12) . ?
N2 Cu3 1.999(7) . ?
C18 C19 1.497(12) . ?
C19 C20 1.502(11) . ?
C20 O6 1.244(9) . ?
C20 O5 1.273(9) . ?
O5 Cu3 1.933(6) . ?
Cu3 O4 1.953(5) 2_665 ?
Cu3 O8 2.380(7) . ?
Cu3 Cu3 2.993(2) 2_665 ?
N3 C21 1.319(11) . ?
N3 C25 1.359(11) . ?
C21 C22 1.386(14) . ?
C22 C23 1.387(15) . ?
C23 C24 1.367(15) . ?
C24 C25 1.399(12) . ?
C24 C31 1.456(14) . ?
C25 C26 1.411(13) . ?
C26 N4 1.363(11) . ?
C26 C27 1.390(12) . ?
C27 C28 1.411(15) . ?
C27 C32 1.421(16) . ?
C28 C29 1.360(15) . ?
C29 C30 1.392(13) . ?
C30 N4 1.319(11) . ?
C31 C32 1.342(16) . ?
Cl1 O13 1.369(8) . ?
Cl1 O14 1.377(8) . ?
Cl1 O11 1.382(8) . ?
Cl1 O12 1.424(8) . ?
Cl2 O16 1.372(8) . ?
Cl2 O15 1.377(8) . ?
Cl2 O18 1.394(8) . ?
Cl2 O17 1.396(9) . ?
O11S O13S 1.44(3) . ?
